data_4334400
loop_
_publ_author_name
'Julia R. Khusnutdinova'
'Jia Luo'
'Nigam P. Rath'
'Liviu M. Mirica'

_publ_section_title
;
 Late First-Row Transition Metal Complexes of a Tetradentate Pyridinophane
 Ligand: Electronic Properties and Reactivity Implications
;
_journal_name_full 'Inorganic Chemistry'
_journal_page_first 3920
_journal_page_last 3932
_journal_paper_doi 10.1021/ic400260z
_journal_volume 52
_journal_year 2013
_chemical_formula_moiety '3(C22 H32 Cl2 N4 Ni), C H2 Cl2, H2 O'
_chemical_formula_sum 'C67 H100 Cl8 N12 Ni3 O'
_chemical_formula_weight 1549.32
_chemical_name_systematic
; 
 ? 
;
_space_group_IT_number 15
_symmetry_cell_setting monoclinic
_symmetry_space_group_name_Hall '-C 2yc'
_symmetry_space_group_name_H-M 'C 1 2/c 1'
_atom_sites_solution_hydrogens geom
_atom_sites_solution_primary direct
_atom_sites_solution_secondary difmap
_audit_creation_method SHELXL-97
_cell_angle_alpha 90.00
_cell_angle_beta 127.2250(10)
_cell_angle_gamma 90.00
_cell_formula_units_Z 4
_cell_length_a 23.6002(9)
_cell_length_b 22.2611(8)
_cell_length_c 19.2269(11)
_cell_measurement_reflns_used 9970
_cell_measurement_temperature 100(2)
_cell_measurement_theta_max 26.05
_cell_measurement_theta_min 2.35
_cell_volume 8043.2(6)
_computing_cell_refinement 'Bruker SAINT'
_computing_data_collection 'Bruker APEX2'
_computing_data_reduction 'Bruker SAINT'
_computing_molecular_graphics 'Bruker SHELXTL'
_computing_publication_material 'Bruker SHELXTL'
_computing_structure_refinement 'SHELXL-97 (Sheldrick, 2008)'
_computing_structure_solution 'SHELXS-97 (Sheldrick, 2008)'
_diffrn_ambient_temperature 100(2)
_diffrn_measured_fraction_theta_full 0.994
_diffrn_measured_fraction_theta_max 0.994
_diffrn_measurement_device_type 'Bruker APEX-II CCD'
_diffrn_measurement_method '\f and \w scans'
_diffrn_radiation_monochromator graphite
_diffrn_radiation_source 'fine-focus sealed tube'
_diffrn_radiation_type MoK\a
_diffrn_radiation_wavelength 0.71073
_diffrn_reflns_av_R_equivalents 0.0490
_diffrn_reflns_av_sigmaI/netI 0.0356
_diffrn_reflns_limit_h_max 29
_diffrn_reflns_limit_h_min -28
_diffrn_reflns_limit_k_max 27
_diffrn_reflns_limit_k_min -22
_diffrn_reflns_limit_l_max 18
_diffrn_reflns_limit_l_min -24
_diffrn_reflns_number 68765
_diffrn_reflns_theta_full 26.46
_diffrn_reflns_theta_max 26.46
_diffrn_reflns_theta_min 1.42
_exptl_absorpt_coefficient_mu 1.006
_exptl_absorpt_correction_T_max 0.8412
_exptl_absorpt_correction_T_min 0.8249
_exptl_absorpt_correction_type multi-scan
_exptl_absorpt_process_details 'sadabs v2008/1'
_exptl_crystal_colour green
_exptl_crystal_density_diffrn 1.279
_exptl_crystal_density_meas ?
_exptl_crystal_description block
_exptl_crystal_F_000 3256
_exptl_crystal_size_max 0.20
_exptl_crystal_size_mid 0.20
_exptl_crystal_size_min 0.18
_refine_diff_density_max 1.117
_refine_diff_density_min -0.874
_refine_diff_density_rms 0.111
_refine_ls_extinction_method none
_refine_ls_goodness_of_fit_ref 1.060
_refine_ls_hydrogen_treatment constr
_refine_ls_matrix_type full
_refine_ls_number_parameters 466
_refine_ls_number_reflns 8263
_refine_ls_number_restraints 89
_refine_ls_restrained_S_all 1.059
_refine_ls_R_factor_all 0.0987
_refine_ls_R_factor_gt 0.0681
_refine_ls_shift/su_max 0.000
_refine_ls_shift/su_mean 0.000
_refine_ls_structure_factor_coef Fsqd
_refine_ls_weighting_details 'calc w=1/[\s^2^(Fo^2^)+(0.1015P)^2^+50.4668P] where P=(Fo^2^+2Fc^2^)/3'
_refine_ls_weighting_scheme calc
_refine_ls_wR_factor_gt 0.1842
_refine_ls_wR_factor_ref 0.2145
_reflns_number_gt 5950
_reflns_number_total 8263
_reflns_threshold_expression >2sigma(I)
_cod_data_source_file ic400260z_si_002_11.cif
_cod_data_source_block l19711
_cod_depositor_comments
;
The following automatic conversions were performed:

'_exptl_crystal_density_meas' value 'no' was changed to '?' - the
value is perceived as not measured.

Automatic conversion script
Id: cif_fix_values 3008 2015-01-20 13:52:24Z robertas 
;
_cod_database_code 4334400

loop_
_symmetry_equiv_pos_as_xyz
'x, y, z'
'-x, y, -z+1/2'
'x+1/2, y+1/2, z'
'-x+1/2, y+1/2, -z+1/2'
'-x, -y, -z'
'x, -y, z-1/2'
'-x+1/2, -y+1/2, -z'
'x+1/2, -y+1/2, z-1/2'

loop_
_atom_site_label
_atom_site_type_symbol
_atom_site_fract_x
_atom_site_fract_y
_atom_site_fract_z
_atom_site_U_iso_or_equiv
_atom_site_adp_type
_atom_site_occupancy
_atom_site_symmetry_multiplicity
_atom_site_calc_flag
_atom_site_refinement_flags
_atom_site_disorder_assembly
_atom_site_disorder_group
Ni1 Ni 0.31177(3) 0.43012(3) 0.73361(4) 0.0369(2) Uani 1 1 d . . .
Ni2 Ni 0.0000 0.40466(3) 0.2500 0.0297(2) Uani 1 2 d S . .
Cl1 Cl 0.19501(6) 0.46807(6) 0.65495(9) 0.0470(3) Uani 1 1 d . . .
Cl2 Cl 0.32085(9) 0.41371(8) 0.86248(11) 0.0652(5) Uani 1 1 d . . .
Cl3 Cl -0.09046(6) 0.33040(5) 0.16497(8) 0.0365(3) Uani 1 1 d . . .
N1 N 0.3121(3) 0.4455(2) 0.6307(3) 0.0486(11) Uani 1 1 d . . .
N2 N 0.4099(2) 0.3958(2) 0.7952(3) 0.0470(11) Uani 1 1 d . . .
N3 N 0.3843(3) 0.5152(2) 0.7810(4) 0.0642(15) Uani 1 1 d . . .
N4 N 0.2844(2) 0.3389(2) 0.6649(3) 0.0516(12) Uani 1 1 d . . .
N5 N 0.07214(18) 0.47147(16) 0.3136(3) 0.0311(8) Uani 1 1 d . . .
N6 N -0.01438(19) 0.43491(16) 0.3547(3) 0.0331(9) Uani 1 1 d . . .
C1 C 0.2711(3) 0.4101(3) 0.5602(4) 0.0624(18) Uani 1 1 d . . .
C2 C 0.2612(5) 0.4231(5) 0.4825(5) 0.090(3) Uani 1 1 d . . .
H2 H 0.2329 0.3981 0.4324 0.107 Uiso 1 1 calc R . .
C3 C 0.2940(6) 0.4731(6) 0.4816(7) 0.106(4) Uani 1 1 d . . .
H3 H 0.2858 0.4841 0.4285 0.127 Uiso 1 1 calc R . .
C4 C 0.3382(5) 0.5083(4) 0.5535(7) 0.091(3) Uani 1 1 d . . .
H4 H 0.3614 0.5424 0.5516 0.109 Uiso 1 1 calc R . .
C5 C 0.3476(4) 0.4918(3) 0.6304(5) 0.0649(19) Uani 1 1 d . . .
C6 C 0.4023(4) 0.5180(3) 0.7168(6) 0.079(2) Uani 1 1 d . . .
H6A H 0.4094 0.5605 0.7089 0.095 Uiso 1 1 calc R . .
H6B H 0.4478 0.4966 0.7427 0.095 Uiso 1 1 calc R . .
C7 C 0.4459(4) 0.4927(4) 0.8666(6) 0.087(3) Uani 1 1 d . . .
H7A H 0.4350 0.4944 0.9088 0.105 Uiso 1 1 calc R . .
H7B H 0.4875 0.5190 0.8886 0.105 Uiso 1 1 calc R . .
C8 C 0.4646(3) 0.4283(4) 0.8604(5) 0.072(2) Uani 1 1 d . . .
C9 C 0.5317(4) 0.4013(6) 0.9113(5) 0.102(3) Uani 1 1 d . . .
H9 H 0.5717 0.4233 0.9573 0.122 Uiso 1 1 calc R . .
C10 C 0.5404(3) 0.3417(5) 0.8946(5) 0.093(3) Uani 1 1 d . . .
H10 H 0.5851 0.3222 0.9321 0.111 Uiso 1 1 calc R . .
C11 C 0.4845(3) 0.3125(4) 0.8248(5) 0.069(2) Uani 1 1 d . . .
H11 H 0.4902 0.2734 0.8100 0.083 Uiso 1 1 calc R . .
C12 C 0.4179(3) 0.3409(3) 0.7744(4) 0.0465(13) Uani 1 1 d . . .
C13 C 0.3548(3) 0.3169(3) 0.6892(4) 0.0551(15) Uani 1 1 d . . .
H13A H 0.3556 0.2724 0.6921 0.066 Uiso 1 1 calc R . .
H13B H 0.3587 0.3285 0.6425 0.066 Uiso 1 1 calc R . .
C14 C 0.2396(3) 0.3579(3) 0.5721(4) 0.071(2) Uani 1 1 d . . .
H14A H 0.2350 0.3243 0.5353 0.086 Uiso 1 1 calc R . .
H14B H 0.1914 0.3683 0.5531 0.086 Uiso 1 1 calc R . .
C15 C 0.3577(5) 0.5761(3) 0.7867(7) 0.087(3) Uani 1 1 d . . .
C16 C 0.2989(5) 0.5980(3) 0.6945(7) 0.091(3) Uani 1 1 d . . .
H16A H 0.2777 0.6348 0.6976 0.136 Uiso 1 1 calc R . .
H16B H 0.2622 0.5669 0.6631 0.136 Uiso 1 1 calc R . .
H16C H 0.3191 0.6063 0.6635 0.136 Uiso 1 1 calc R . .
C17 C 0.4169(6) 0.6230(5) 0.8360(10) 0.151(6) Uani 1 1 d . . .
H17A H 0.4338 0.6332 0.8019 0.227 Uiso 1 1 calc R . .
H17B H 0.4564 0.6067 0.8928 0.227 Uiso 1 1 calc R . .
H17C H 0.3985 0.6592 0.8451 0.227 Uiso 1 1 calc R . .
C18 C 0.3260(5) 0.5663(4) 0.8368(6) 0.089(3) Uani 1 1 d . . .
H18A H 0.3079 0.6045 0.8414 0.133 Uiso 1 1 calc R . .
H18B H 0.3631 0.5509 0.8954 0.133 Uiso 1 1 calc R . .
H18C H 0.2870 0.5371 0.8051 0.133 Uiso 1 1 calc R . .
C19 C 0.2472(3) 0.2896(3) 0.6785(6) 0.079(3) Uani 1 1 d . . .
C20 C 0.3000(4) 0.2678(3) 0.7721(7) 0.098(3) Uani 1 1 d . . .
H20A H 0.3389 0.2462 0.7781 0.146 Uiso 1 1 calc R . .
H20B H 0.2757 0.2409 0.7868 0.146 Uiso 1 1 calc R . .
H20C H 0.3193 0.3024 0.8118 0.146 Uiso 1 1 calc R . .
C21 C 0.2217(5) 0.2374(4) 0.6148(8) 0.129(5) Uani 1 1 d . . .
H21A H 0.1811 0.2503 0.5564 0.193 Uiso 1 1 calc R . .
H21B H 0.2071 0.2040 0.6341 0.193 Uiso 1 1 calc R . .
H21C H 0.2603 0.2241 0.6130 0.193 Uiso 1 1 calc R . .
C22 C 0.1828(4) 0.3170(3) 0.6697(7) 0.091(3) Uani 1 1 d . . .
H22A H 0.1997 0.3461 0.7168 0.136 Uiso 1 1 calc R . .
H22B H 0.1564 0.2849 0.6736 0.136 Uiso 1 1 calc R . .
H22C H 0.1515 0.3373 0.6131 0.136 Uiso 1 1 calc R . .
C23 C 0.0926(2) 0.5038(2) 0.2743(3) 0.0358(11) Uani 1 1 d . . .
C24 C 0.1427(3) 0.5496(2) 0.3192(4) 0.0477(14) Uani 1 1 d . . .
H24 H 0.1598 0.5709 0.2925 0.057 Uiso 1 1 calc R . .
C25 C 0.1668(3) 0.5631(2) 0.4021(4) 0.0526(15) Uani 1 1 d . . .
H25 H 0.2003 0.5946 0.4331 0.063 Uiso 1 1 calc R . .
C26 C 0.1423(3) 0.5310(2) 0.4418(4) 0.0462(13) Uani 1 1 d . . .
H26 H 0.1577 0.5408 0.4989 0.055 Uiso 1 1 calc R . .
C27 C 0.0950(2) 0.4845(2) 0.3948(3) 0.0368(11) Uani 1 1 d . . .
C28 C 0.0624(2) 0.4467(2) 0.4274(3) 0.0362(11) Uani 1 1 d . . .
H28A H 0.0882 0.4081 0.4503 0.043 Uiso 1 1 calc R . .
H28B H 0.0665 0.4678 0.4756 0.043 Uiso 1 1 calc R . .
C29 C -0.0534(2) 0.4935(2) 0.3222(3) 0.0354(11) Uani 1 1 d . . .
H29A H -0.0188 0.5266 0.3547 0.043 Uiso 1 1 calc R . .
H29B H -0.0880 0.4952 0.3354 0.043 Uiso 1 1 calc R . .
C30 C -0.0489(3) 0.3933(2) 0.3825(3) 0.0385(11) Uani 1 1 d . . .
C31 C -0.0391(3) 0.4167(2) 0.4639(4) 0.0479(13) Uani 1 1 d . . .
H31A H -0.0582 0.4576 0.4531 0.072 Uiso 1 1 calc R . .
H31B H 0.0117 0.4171 0.5133 0.072 Uiso 1 1 calc R . .
H31C H -0.0645 0.3905 0.4775 0.072 Uiso 1 1 calc R . .
C32 C -0.0160(3) 0.3307(2) 0.4006(4) 0.0462(13) Uani 1 1 d . . .
H32A H -0.0413 0.3029 0.4126 0.069 Uiso 1 1 calc R . .
H32B H 0.0343 0.3324 0.4514 0.069 Uiso 1 1 calc R . .
H32C H -0.0199 0.3168 0.3495 0.069 Uiso 1 1 calc R . .
C33 C -0.1283(3) 0.3885(2) 0.3073(4) 0.0462(13) Uani 1 1 d . . .
H33A H -0.1516 0.4268 0.3004 0.069 Uiso 1 1 calc R . .
H33B H -0.1495 0.3567 0.3200 0.069 Uiso 1 1 calc R . .
H33C H -0.1347 0.3789 0.2532 0.069 Uiso 1 1 calc R . .
C1S C 0.4047(16) 0.7457(8) 0.5768(13) 0.285(16) Uani 0.50 1 d PDU . .
H1S1 H 0.4547 0.7474 0.5979 0.342 Uiso 0.50 1 calc PR A 1
H1S2 H 0.4026 0.7708 0.6177 0.342 Uiso 0.50 1 calc PR A 1
Cl4 Cl 0.3938(8) 0.6784(5) 0.5956(11) 0.134(6) Uani 0.228(6) 1 d PDU B 1
Cl5 Cl 0.3603(10) 0.7823(6) 0.4865(10) 0.149(7) Uani 0.228(6) 1 d PDU B 1
Cl4' Cl 0.414(2) 0.7084(14) 0.5128(19) 0.38(2) Uani 0.272(6) 1 d PDU B 2
Cl5' Cl 0.3213(18) 0.750(2) 0.531(3) 0.46(2) Uani 0.272(6) 1 d PDU B 2
O1S O 0.4896(12) 0.8196(9) 0.7105(17) 0.082(5) Uani 0.225(8) 1 d PU C -3
O2S O 0.4609(15) 0.6608(12) 0.706(2) 0.082(5) Uani 0.175(7) 1 d PU D -3
O3S O 0.523(3) 0.811(2) 0.679(4) 0.082(5) Uani 0.101(8) 1 d PU E -4

loop_
_atom_site_aniso_label
_atom_site_aniso_U_11
_atom_site_aniso_U_22
_atom_site_aniso_U_33
_atom_site_aniso_U_23
_atom_site_aniso_U_13
_atom_site_aniso_U_12
Ni1 0.0268(3) 0.0380(4) 0.0463(4) 0.0056(3) 0.0223(3) 0.0036(2)
Ni2 0.0179(4) 0.0230(4) 0.0384(5) 0.000 0.0119(3) 0.000
Cl1 0.0346(6) 0.0392(7) 0.0619(8) 0.0051(6) 0.0263(6) 0.0136(5)
Cl2 0.0593(9) 0.0823(11) 0.0703(10) 0.0246(9) 0.0477(9) 0.0227(8)
Cl3 0.0273(5) 0.0313(6) 0.0397(6) -0.0018(5) 0.0145(5) -0.0080(4)
N1 0.053(3) 0.044(3) 0.058(3) 0.016(2) 0.039(3) 0.025(2)
N2 0.025(2) 0.065(3) 0.050(3) 0.009(2) 0.023(2) 0.000(2)
N3 0.057(3) 0.052(3) 0.100(4) -0.025(3) 0.057(3) -0.022(2)
N4 0.026(2) 0.035(2) 0.077(3) 0.001(2) 0.022(2) 0.0112(17)
N5 0.0161(15) 0.0260(18) 0.042(2) 0.0008(16) 0.0131(16) 0.0034(14)
N6 0.0248(18) 0.0265(19) 0.044(2) -0.0039(16) 0.0185(18) -0.0014(15)
C1 0.057(4) 0.068(4) 0.048(3) 0.005(3) 0.025(3) 0.041(3)
C2 0.090(6) 0.112(7) 0.057(4) 0.019(5) 0.039(4) 0.066(6)
C3 0.125(9) 0.131(9) 0.097(7) 0.039(7) 0.085(7) 0.081(8)
C4 0.115(7) 0.080(5) 0.136(8) 0.050(6) 0.107(7) 0.050(5)
C5 0.083(5) 0.051(4) 0.104(6) 0.020(4) 0.079(5) 0.022(3)
C6 0.077(5) 0.054(4) 0.154(8) 0.005(5) 0.095(6) -0.009(4)
C7 0.052(4) 0.107(6) 0.100(6) -0.054(5) 0.044(4) -0.044(4)
C8 0.032(3) 0.111(6) 0.067(4) -0.016(4) 0.027(3) -0.016(3)
C9 0.027(3) 0.190(11) 0.064(5) 0.006(6) 0.014(3) -0.016(5)
C10 0.028(3) 0.167(10) 0.079(5) 0.041(6) 0.030(4) 0.028(5)
C11 0.035(3) 0.095(5) 0.086(5) 0.050(4) 0.042(3) 0.031(3)
C12 0.030(2) 0.057(3) 0.058(3) 0.023(3) 0.030(3) 0.014(2)
C13 0.037(3) 0.044(3) 0.078(4) 0.012(3) 0.032(3) 0.021(2)
C14 0.043(3) 0.061(4) 0.069(4) -0.013(3) 0.012(3) 0.025(3)
C15 0.086(6) 0.058(4) 0.143(8) -0.047(5) 0.084(6) -0.037(4)
C16 0.126(8) 0.040(4) 0.169(9) 0.009(5) 0.122(8) 0.006(4)
C17 0.142(10) 0.099(7) 0.270(16) -0.096(9) 0.155(11) -0.078(7)
C18 0.103(6) 0.074(5) 0.124(7) -0.045(5) 0.086(6) -0.032(5)
C19 0.042(3) 0.032(3) 0.160(8) 0.002(4) 0.059(4) 0.003(3)
C20 0.071(5) 0.055(4) 0.193(10) 0.056(5) 0.094(6) 0.029(4)
C21 0.072(5) 0.053(5) 0.229(13) -0.040(6) 0.074(7) -0.009(4)
C22 0.043(4) 0.049(4) 0.175(9) 0.000(5) 0.064(5) 0.002(3)
C23 0.0188(19) 0.027(2) 0.052(3) 0.004(2) 0.016(2) 0.0018(17)
C24 0.026(2) 0.036(3) 0.065(4) 0.002(3) 0.020(3) -0.005(2)
C25 0.028(3) 0.038(3) 0.068(4) -0.004(3) 0.017(3) -0.012(2)
C26 0.026(2) 0.039(3) 0.054(3) -0.008(2) 0.014(2) -0.003(2)
C27 0.019(2) 0.032(2) 0.048(3) -0.002(2) 0.014(2) 0.0035(17)
C28 0.023(2) 0.031(2) 0.042(3) -0.005(2) 0.013(2) 0.0010(18)
C29 0.022(2) 0.027(2) 0.051(3) -0.005(2) 0.019(2) -0.0017(17)
C30 0.036(2) 0.030(2) 0.049(3) -0.006(2) 0.025(2) -0.0043(19)
C31 0.050(3) 0.039(3) 0.059(3) -0.008(3) 0.036(3) -0.007(2)
C32 0.044(3) 0.033(3) 0.060(3) -0.003(2) 0.031(3) -0.002(2)
C33 0.035(3) 0.039(3) 0.069(4) -0.014(3) 0.034(3) -0.010(2)
C1S 0.40(3) 0.117(17) 0.25(2) 0.102(17) 0.16(3) 0.01(2)
Cl4 0.137(11) 0.090(8) 0.181(14) 0.026(8) 0.100(11) -0.016(7)
Cl5 0.233(18) 0.100(9) 0.137(11) 0.010(7) 0.124(12) -0.019(10)
Cl4' 0.49(4) 0.24(3) 0.22(2) -0.02(2) 0.11(3) -0.01(3)
Cl5' 0.42(4) 0.34(4) 0.50(5) 0.13(3) 0.22(3) -0.05(3)
O1S 0.091(10) 0.066(9) 0.143(14) 0.063(9) 0.099(11) 0.048(8)
O2S 0.091(10) 0.066(9) 0.143(14) 0.063(9) 0.099(11) 0.048(8)
O3S 0.091(10) 0.066(9) 0.143(14) 0.063(9) 0.099(11) 0.048(8)

loop_
_atom_type_symbol
_atom_type_description
_atom_type_scat_dispersion_real
_atom_type_scat_dispersion_imag
_atom_type_scat_source
C C 0.0033 0.0016 'International Tables Vol C Tables 4.2.6.8 and 6.1.1.4'
H H 0.0000 0.0000 'International Tables Vol C Tables 4.2.6.8 and 6.1.1.4'
N N 0.0061 0.0033 'International Tables Vol C Tables 4.2.6.8 and 6.1.1.4'
O O 0.0106 0.0060 'International Tables Vol C Tables 4.2.6.8 and 6.1.1.4'
Cl Cl 0.1484 0.1585 'International Tables Vol C Tables 4.2.6.8 and 6.1.1.4'
Ni Ni 0.3393 1.1124 'International Tables Vol C Tables 4.2.6.8 and 6.1.1.4'

loop_
_geom_angle_atom_site_label_1
_geom_angle_atom_site_label_2
_geom_angle_atom_site_label_3
_geom_angle
_geom_angle_site_symmetry_1
_geom_angle_site_symmetry_3
N2 Ni1 N1 87.43(18) . .
N2 Ni1 N4 79.93(18) . .
N1 Ni1 N4 75.6(2) . .
N2 Ni1 N3 76.5(2) . .
N1 Ni1 N3 78.9(2) . .
N4 Ni1 N3 145.80(18) . .
N2 Ni1 Cl1 177.16(15) . .
N1 Ni1 Cl1 90.37(13) . .
N4 Ni1 Cl1 97.78(11) . .
N3 Ni1 Cl1 104.84(15) . .
N2 Ni1 Cl2 89.01(14) . .
N1 Ni1 Cl2 175.62(15) . .
N4 Ni1 Cl2 106.31(15) . .
N3 Ni1 Cl2 97.75(16) . .
Cl1 Ni1 Cl2 93.27(6) . .
N5 Ni2 N5 85.3(2) 2 .
N5 Ni2 N6 78.51(15) 2 .
N5 Ni2 N6 76.98(14) . .
N5 Ni2 N6 76.98(14) 2 2
N5 Ni2 N6 78.51(15) . 2
N6 Ni2 N6 146.46(19) . 2
N5 Ni2 Cl3 175.60(12) 2 2
N5 Ni2 Cl3 91.04(10) . 2
N6 Ni2 Cl3 98.34(10) . 2
N6 Ni2 Cl3 104.66(9) 2 2
N5 Ni2 Cl3 91.04(10) 2 .
N5 Ni2 Cl3 175.60(12) . .
N6 Ni2 Cl3 104.66(9) . .
N6 Ni2 Cl3 98.34(10) 2 .
Cl3 Ni2 Cl3 92.74(6) 2 .
C5 N1 C1 121.4(6) . .
C5 N1 Ni1 120.9(5) . .
C1 N1 Ni1 117.6(5) . .
C12 N2 C8 122.9(5) . .
C12 N2 Ni1 119.5(4) . .
C8 N2 Ni1 117.4(5) . .
C7 N3 C15 113.1(6) . .
C7 N3 C6 110.3(6) . .
C15 N3 C6 110.4(6) . .
C7 N3 Ni1 99.0(4) . .
C15 N3 Ni1 120.8(4) . .
C6 N3 Ni1 102.3(4) . .
C14 N4 C13 108.4(5) . .
C14 N4 C19 110.2(5) . .
C13 N4 C19 110.6(4) . .
C14 N4 Ni1 100.9(3) . .
C13 N4 Ni1 103.7(3) . .
C19 N4 Ni1 122.0(4) . .
C23 N5 C27 121.1(4) . .
C23 N5 Ni2 121.2(3) . .
C27 N5 Ni2 117.6(3) . .
C28 N6 C29 109.2(3) . .
C28 N6 C30 112.3(4) . .
C29 N6 C30 110.5(3) . .
C28 N6 Ni2 97.5(3) . .
C29 N6 Ni2 105.4(3) . .
C30 N6 Ni2 120.9(3) . .
N1 C1 C2 120.7(8) . .
N1 C1 C14 115.5(6) . .
C2 C1 C14 123.8(8) . .
C3 C2 C1 117.0(9) . .
C3 C2 H2 121.5 . .
C1 C2 H2 121.5 . .
C2 C3 C4 123.2(9) . .
C2 C3 H3 118.4 . .
C4 C3 H3 118.4 . .
C3 C4 C5 117.0(9) . .
C3 C4 H4 121.5 . .
C5 C4 H4 121.5 . .
N1 C5 C4 120.5(8) . .
N1 C5 C6 115.2(6) . .
C4 C5 C6 123.8(8) . .
C5 C6 N3 114.4(5) . .
C5 C6 H6A 108.7 . .
N3 C6 H6A 108.7 . .
C5 C6 H6B 108.7 . .
N3 C6 H6B 108.7 . .
H6A C6 H6B 107.6 . .
N3 C7 C8 111.6(6) . .
N3 C7 H7A 109.3 . .
C8 C7 H7A 109.3 . .
N3 C7 H7B 109.3 . .
C8 C7 H7B 109.3 . .
H7A C7 H7B 108.0 . .
N2 C8 C9 117.7(8) . .
N2 C8 C7 114.8(6) . .
C9 C8 C7 127.4(7) . .
C8 C9 C10 120.3(8) . .
C8 C9 H9 119.9 . .
C10 C9 H9 119.9 . .
C11 C10 C9 119.4(7) . .
C11 C10 H10 120.3 . .
C9 C10 H10 120.3 . .
C10 C11 C12 118.9(8) . .
C10 C11 H11 120.5 . .
C12 C11 H11 120.5 . .
N2 C12 C11 120.5(6) . .
N2 C12 C13 115.4(4) . .
C11 C12 C13 123.6(6) . .
C12 C13 N4 113.7(5) . .
C12 C13 H13A 108.8 . .
N4 C13 H13A 108.8 . .
C12 C13 H13B 108.8 . .
N4 C13 H13B 108.8 . .
H13A C13 H13B 107.7 . .
C1 C14 N4 110.6(5) . .
C1 C14 H14A 109.5 . .
N4 C14 H14A 109.5 . .
C1 C14 H14B 109.5 . .
N4 C14 H14B 109.5 . .
H14A C14 H14B 108.1 . .
C16 C15 N3 108.9(6) . .
C16 C15 C17 110.4(9) . .
N3 C15 C17 112.9(7) . .
C16 C15 C18 109.1(7) . .
N3 C15 C18 107.1(7) . .
C17 C15 C18 108.4(8) . .
C15 C16 H16A 109.5 . .
C15 C16 H16B 109.5 . .
H16A C16 H16B 109.5 . .
C15 C16 H16C 109.5 . .
H16A C16 H16C 109.5 . .
H16B C16 H16C 109.5 . .
C15 C17 H17A 109.5 . .
C15 C17 H17B 109.5 . .
H17A C17 H17B 109.5 . .
C15 C17 H17C 109.5 . .
H17A C17 H17C 109.5 . .
H17B C17 H17C 109.5 . .
C15 C18 H18A 109.5 . .
C15 C18 H18B 109.5 . .
H18A C18 H18B 109.5 . .
C15 C18 H18C 109.5 . .
H18A C18 H18C 109.5 . .
H18B C18 H18C 109.5 . .
C20 C19 C21 110.5(7) . .
C20 C19 N4 106.8(5) . .
C21 C19 N4 113.7(8) . .
C20 C19 C22 107.5(8) . .
C21 C19 C22 109.1(6) . .
N4 C19 C22 109.1(5) . .
C19 C20 H20A 109.5 . .
C19 C20 H20B 109.5 . .
H20A C20 H20B 109.5 . .
C19 C20 H20C 109.5 . .
H20A C20 H20C 109.5 . .
H20B C20 H20C 109.5 . .
C19 C21 H21A 109.5 . .
C19 C21 H21B 109.5 . .
H21A C21 H21B 109.5 . .
C19 C21 H21C 109.5 . .
H21A C21 H21C 109.5 . .
H21B C21 H21C 109.5 . .
C19 C22 H22A 109.5 . .
C19 C22 H22B 109.5 . .
H22A C22 H22B 109.5 . .
C19 C22 H22C 109.5 . .
H22A C22 H22C 109.5 . .
H22B C22 H22C 109.5 . .
N5 C23 C24 120.5(5) . .
N5 C23 C29 117.0(4) . 2
C24 C23 C29 122.2(5) . 2
C25 C24 C23 118.8(5) . .
C25 C24 H24 120.6 . .
C23 C24 H24 120.6 . .
C24 C25 C26 120.5(5) . .
C24 C25 H25 119.7 . .
C26 C25 H25 119.7 . .
C27 C26 C25 117.5(5) . .
C27 C26 H26 121.3 . .
C25 C26 H26 121.3 . .
N5 C27 C26 121.4(5) . .
N5 C27 C28 114.6(4) . .
C26 C27 C28 124.0(5) . .
N6 C28 C27 110.1(4) . .
N6 C28 H28A 109.6 . .
C27 C28 H28A 109.6 . .
N6 C28 H28B 109.6 . .
C27 C28 H28B 109.6 . .
H28A C28 H28B 108.2 . .
N6 C29 C23 114.2(4) . 2
N6 C29 H29A 108.7 . .
C23 C29 H29A 108.7 2 .
N6 C29 H29B 108.7 . .
C23 C29 H29B 108.7 2 .
H29A C29 H29B 107.6 . .
N6 C30 C31 111.7(4) . .
N6 C30 C32 109.1(4) . .
C31 C30 C32 109.6(5) . .
N6 C30 C33 108.6(4) . .
C31 C30 C33 109.4(4) . .
C32 C30 C33 108.3(4) . .
C30 C31 H31A 109.5 . .
C30 C31 H31B 109.5 . .
H31A C31 H31B 109.5 . .
C30 C31 H31C 109.5 . .
H31A C31 H31C 109.5 . .
H31B C31 H31C 109.5 . .
C30 C32 H32A 109.5 . .
C30 C32 H32B 109.5 . .
H32A C32 H32B 109.5 . .
C30 C32 H32C 109.5 . .
H32A C32 H32C 109.5 . .
H32B C32 H32C 109.5 . .
C30 C33 H33A 109.5 . .
C30 C33 H33B 109.5 . .
H33A C33 H33B 109.5 . .
C30 C33 H33C 109.5 . .
H33A C33 H33C 109.5 . .
H33B C33 H33C 109.5 . .
Cl4 C1S Cl4' 78.5(19) . .
Cl4 C1S Cl5' 82(2) . .
Cl4' C1S Cl5' 107(3) . .
Cl4 C1S Cl5 129.2(15) . .
Cl4' C1S Cl5 74.6(18) . .
Cl5' C1S Cl5 66.1(18) . .
Cl4 C1S H1S1 105.0 . .
Cl4' C1S H1S1 69.9 . .
Cl5' C1S H1S1 171.1 . .
Cl5 C1S H1S1 105.0 . .
Cl4 C1S H1S2 105.0 . .
Cl4' C1S H1S2 175.3 . .
Cl5' C1S H1S2 76.4 . .
Cl5 C1S H1S2 105.0 . .
H1S1 C1S H1S2 105.8 . .

loop_
_geom_bond_atom_site_label_1
_geom_bond_atom_site_label_2
_geom_bond_distance
_geom_bond_site_symmetry_2
Ni1 N2 2.008(4) .
Ni1 N1 2.013(5) .
Ni1 N4 2.292(5) .
Ni1 N3 2.336(5) .
Ni1 Cl1 2.3563(13) .
Ni1 Cl2 2.3825(17) .
Ni2 N5 2.022(4) 2
Ni2 N5 2.022(4) .
Ni2 N6 2.334(4) .
Ni2 N6 2.334(4) 2
Ni2 Cl3 2.3959(12) 2
Ni2 Cl3 2.3959(12) .
N1 C5 1.331(8) .
N1 C1 1.344(8) .
N2 C12 1.335(8) .
N2 C8 1.342(8) .
N3 C7 1.475(11) .
N3 C15 1.527(9) .
N3 C6 1.530(9) .
N4 C14 1.482(9) .
N4 C13 1.510(6) .
N4 C19 1.524(8) .
N5 C23 1.329(6) .
N5 C27 1.339(6) .
N6 C28 1.496(6) .
N6 C29 1.498(6) .
N6 C30 1.527(6) .
C1 C2 1.397(11) .
C1 C14 1.469(11) .
C2 C3 1.363(15) .
C2 H2 0.9500 .
C3 C4 1.366(15) .
C3 H3 0.9500 .
C4 C5 1.404(11) .
C4 H4 0.9500 .
C5 C6 1.474(11) .
C6 H6A 0.9900 .
C6 H6B 0.9900 .
C7 C8 1.526(12) .
C7 H7A 0.9900 .
C7 H7B 0.9900 .
C8 C9 1.396(11) .
C9 C10 1.411(14) .
C9 H9 0.9500 .
C10 C11 1.349(12) .
C10 H10 0.9500 .
C11 C12 1.403(7) .
C11 H11 0.9500 .
C12 C13 1.495(9) .
C13 H13A 0.9900 .
C13 H13B 0.9900 .
C14 H14A 0.9900 .
C14 H14B 0.9900 .
C15 C16 1.527(13) .
C15 C17 1.530(11) .
C15 C18 1.548(11) .
C16 H16A 0.9800 .
C16 H16B 0.9800 .
C16 H16C 0.9800 .
C17 H17A 0.9800 .
C17 H17B 0.9800 .
C17 H17C 0.9800 .
C18 H18A 0.9800 .
C18 H18B 0.9800 .
C18 H18C 0.9800 .
C19 C20 1.522(12) .
C19 C21 1.523(12) .
C19 C22 1.551(8) .
C20 H20A 0.9800 .
C20 H20B 0.9800 .
C20 H20C 0.9800 .
C21 H21A 0.9800 .
C21 H21B 0.9800 .
C21 H21C 0.9800 .
C22 H22A 0.9800 .
C22 H22B 0.9800 .
C22 H22C 0.9800 .
C23 C24 1.395(7) .
C23 C29 1.508(7) 2
C24 C25 1.364(9) .
C24 H24 0.9500 .
C25 C26 1.400(8) .
C25 H25 0.9500 .
C26 C27 1.383(7) .
C26 H26 0.9500 .
C27 C28 1.511(7) .
C28 H28A 0.9900 .
C28 H28B 0.9900 .
C29 C23 1.508(7) 2
C29 H29A 0.9900 .
C29 H29B 0.9900 .
C30 C31 1.528(7) .
C30 C32 1.529(7) .
C30 C33 1.529(7) .
C31 H31A 0.9800 .
C31 H31B 0.9800 .
C31 H31C 0.9800 .
C32 H32A 0.9800 .
C32 H32B 0.9800 .
C32 H32C 0.9800 .
C33 H33A 0.9800 .
C33 H33B 0.9800 .
C33 H33C 0.9800 .
C1S Cl4 1.597(8) .
C1S Cl4' 1.598(8) .
C1S Cl5' 1.601(8) .
C1S Cl5 1.606(8) .
C1S H1S1 0.9900 .
C1S H1S2 0.9900 .

loop_
_geom_torsion_atom_site_label_1
_geom_torsion_atom_site_label_2
_geom_torsion_atom_site_label_3
_geom_torsion_atom_site_label_4
_geom_torsion
_geom_torsion_site_symmetry_1
_geom_torsion_site_symmetry_4
N2 Ni1 N1 C5 -77.5(4) . .
N4 Ni1 N1 C5 -157.8(5) . .
N3 Ni1 N1 C5 -0.8(4) . .
Cl1 Ni1 N1 C5 104.3(4) . .
N2 Ni1 N1 C1 107.3(4) . .
N4 Ni1 N1 C1 27.0(4) . .
N3 Ni1 N1 C1 -176.0(4) . .
Cl1 Ni1 N1 C1 -70.9(4) . .
N1 Ni1 N2 C12 -76.6(4) . .
N4 Ni1 N2 C12 -0.8(4) . .
N3 Ni1 N2 C12 -155.8(4) . .
Cl2 Ni1 N2 C12 105.9(4) . .
N1 Ni1 N2 C8 108.0(5) . .
N4 Ni1 N2 C8 -176.2(5) . .
N3 Ni1 N2 C8 28.8(5) . .
Cl2 Ni1 N2 C8 -69.4(5) . .
N2 Ni1 N3 C7 -38.0(4) . .
N1 Ni1 N3 C7 -128.0(4) . .
N4 Ni1 N3 C7 -85.7(5) . .
Cl1 Ni1 N3 C7 144.6(4) . .
Cl2 Ni1 N3 C7 49.1(4) . .
N2 Ni1 N3 C15 -161.7(6) . .
N1 Ni1 N3 C15 108.3(6) . .
N4 Ni1 N3 C15 150.6(6) . .
Cl1 Ni1 N3 C15 20.9(6) . .
Cl2 Ni1 N3 C15 -74.6(6) . .
N2 Ni1 N3 C6 75.2(4) . .
N1 Ni1 N3 C6 -14.8(4) . .
N4 Ni1 N3 C6 27.5(6) . .
Cl1 Ni1 N3 C6 -102.2(4) . .
Cl2 Ni1 N3 C6 162.3(4) . .
N2 Ni1 N4 C14 -126.9(4) . .
N1 Ni1 N4 C14 -36.9(4) . .
N3 Ni1 N4 C14 -80.0(5) . .
Cl1 Ni1 N4 C14 51.4(4) . .
Cl2 Ni1 N4 C14 147.2(4) . .
N2 Ni1 N4 C13 -14.7(4) . .
N1 Ni1 N4 C13 75.3(4) . .
N3 Ni1 N4 C13 32.3(6) . .
Cl1 Ni1 N4 C13 163.6(4) . .
Cl2 Ni1 N4 C13 -100.6(4) . .
N2 Ni1 N4 C19 110.8(4) . .
N1 Ni1 N4 C19 -159.3(5) . .
N3 Ni1 N4 C19 157.7(5) . .
Cl1 Ni1 N4 C19 -70.9(4) . .
Cl2 Ni1 N4 C19 24.8(4) . .
N5 Ni2 N5 C23 -73.9(3) 2 .
N6 Ni2 N5 C23 -153.1(3) . .
N6 Ni2 N5 C23 3.8(3) 2 .
Cl3 Ni2 N5 C23 108.5(3) 2 .
N5 Ni2 N5 C27 101.9(3) 2 .
N6 Ni2 N5 C27 22.6(3) . .
N6 Ni2 N5 C27 179.5(3) 2 .
Cl3 Ni2 N5 C27 -75.7(3) 2 .
N5 Ni2 N6 C28 -125.4(3) 2 .
N5 Ni2 N6 C28 -37.7(3) . .
N6 Ni2 N6 C28 -81.7(2) 2 .
Cl3 Ni2 N6 C28 51.5(3) 2 .
Cl3 Ni2 N6 C28 146.5(2) . .
N5 Ni2 N6 C29 -13.1(3) 2 .
N5 Ni2 N6 C29 74.7(3) . .
N6 Ni2 N6 C29 30.6(2) 2 .
Cl3 Ni2 N6 C29 163.8(2) 2 .
Cl3 Ni2 N6 C29 -101.1(2) . .
N5 Ni2 N6 C30 113.0(3) 2 .
N5 Ni2 N6 C30 -159.3(3) . .
N6 Ni2 N6 C30 156.7(3) 2 .
Cl3 Ni2 N6 C30 -70.2(3) 2 .
Cl3 Ni2 N6 C30 24.9(3) . .
C5 N1 C1 C2 -3.8(8) . .
Ni1 N1 C1 C2 171.4(4) . .
C5 N1 C1 C14 175.3(5) . .
Ni1 N1 C1 C14 -9.5(6) . .
N1 C1 C2 C3 -0.9(9) . .
C14 C1 C2 C3 -179.9(6) . .
C1 C2 C3 C4 3.6(12) . .
C2 C3 C4 C5 -1.7(12) . .
C1 N1 C5 C4 5.8(8) . .
Ni1 N1 C5 C4 -169.2(5) . .
C1 N1 C5 C6 -166.9(5) . .
Ni1 N1 C5 C6 18.0(7) . .
C3 C4 C5 N1 -3.1(10) . .
C3 C4 C5 C6 169.0(7) . .
N1 C5 C6 N3 -32.6(8) . .
C4 C5 C6 N3 154.9(6) . .
C7 N3 C6 C5 132.8(6) . .
C15 N3 C6 C5 -101.6(7) . .
Ni1 N3 C6 C5 28.2(7) . .
C15 N3 C7 C8 172.1(6) . .
C6 N3 C7 C8 -63.8(7) . .
Ni1 N3 C7 C8 43.0(6) . .
C12 N2 C8 C9 -3.8(10) . .
Ni1 N2 C8 C9 171.4(6) . .
C12 N2 C8 C7 172.8(6) . .
Ni1 N2 C8 C7 -12.0(8) . .
N3 C7 C8 N2 -26.5(9) . .
N3 C7 C8 C9 149.7(8) . .
N2 C8 C9 C10 -1.1(12) . .
C7 C8 C9 C10 -177.2(8) . .
C8 C9 C10 C11 5.3(13) . .
C9 C10 C11 C12 -4.7(11) . .
C8 N2 C12 C11 4.4(9) . .
Ni1 N2 C12 C11 -170.6(4) . .
C8 N2 C12 C13 -167.5(6) . .
Ni1 N2 C12 C13 17.4(6) . .
C10 C11 C12 N2 0.0(9) . .
C10 C11 C12 C13 171.2(6) . .
N2 C12 C13 N4 -31.5(7) . .
C11 C12 C13 N4 156.9(5) . .
C14 N4 C13 C12 134.0(5) . .
C19 N4 C13 C12 -105.1(6) . .
Ni1 N4 C13 C12 27.4(6) . .
N1 C1 C14 N4 -27.0(7) . .
C2 C1 C14 N4 152.0(6) . .
C13 N4 C14 C1 -65.3(6) . .
C19 N4 C14 C1 173.4(5) . .
Ni1 N4 C14 C1 43.2(5) . .
C7 N3 C15 C16 174.6(6) . .
C6 N3 C15 C16 50.5(7) . .
Ni1 N3 C15 C16 -68.6(7) . .
C7 N3 C15 C17 51.6(10) . .
C6 N3 C15 C17 -72.5(10) . .
Ni1 N3 C15 C17 168.3(7) . .
C7 N3 C15 C18 -67.6(8) . .
C6 N3 C15 C18 168.3(7) . .
Ni1 N3 C15 C18 49.2(9) . .
C14 N4 C19 C20 173.6(5) . .
C13 N4 C19 C20 53.7(7) . .
Ni1 N4 C19 C20 -68.5(6) . .
C14 N4 C19 C21 51.4(7) . .
C13 N4 C19 C21 -68.5(8) . .
Ni1 N4 C19 C21 169.3(5) . .
C14 N4 C19 C22 -70.5(8) . .
C13 N4 C19 C22 169.5(6) . .
Ni1 N4 C19 C22 47.3(8) . .
C27 N5 C23 C24 4.8(6) . .
Ni2 N5 C23 C24 -179.7(3) . .
C27 N5 C23 C29 -168.4(4) . 2
Ni2 N5 C23 C29 7.2(5) . 2
N5 C23 C24 C25 -4.3(7) . .
C29 C23 C24 C25 168.5(5) 2 .
C23 C24 C25 C26 1.0(8) . .
C24 C25 C26 C27 1.7(8) . .
C23 N5 C27 C26 -1.9(6) . .
Ni2 N5 C27 C26 -177.6(3) . .
C23 N5 C27 C28 175.4(4) . .
Ni2 N5 C27 C28 -0.4(5) . .
C25 C26 C27 N5 -1.4(7) . .
C25 C26 C27 C28 -178.4(4) . .
C29 N6 C28 C27 -60.8(5) . .
C30 N6 C28 C27 176.2(4) . .
Ni2 N6 C28 C27 48.4(4) . .
N5 C27 C28 N6 -37.7(5) . .
C26 C27 C28 N6 139.5(4) . .
C28 N6 C29 C23 124.1(4) . 2
C30 N6 C29 C23 -111.9(4) . 2
Ni2 N6 C29 C23 20.3(4) . 2
C28 N6 C30 C31 54.1(5) . .
C29 N6 C30 C31 -68.0(5) . .
Ni2 N6 C30 C31 168.3(3) . .
C28 N6 C30 C32 -67.2(5) . .
C29 N6 C30 C32 170.6(4) . .
Ni2 N6 C30 C32 46.9(5) . .
C28 N6 C30 C33 174.9(4) . .
C29 N6 C30 C33 52.7(5) . .
Ni2 N6 C30 C33 -70.9(4) . .
